data_7115768
loop_
_publ_author_name
'Vitaly Nesterov'
'Zheng-Wang Qu'
'Gregor Schnakenburg'
'Stefan Grimme'
'Rainer Streubel'

_publ_section_title
;
 Selective phosphanyl complex trapping using TEMPO. Synthesis and
 reactivity of P-functional P-nitroxyl phosphane complexes
;
_journal_name_full Chem.Commun.
_journal_page_first 12508
_journal_paper_doi 10.1039/C4cc06084A
_journal_volume 50
_journal_year 2014
_chemical_formula_moiety 'C12 H19 F O6 P Si2 W, C9 H20 N'
_chemical_formula_sum 'C21 H39 F N O6 P Si2 W'
_chemical_formula_weight 691.52
_chemical_name_systematic
; 
 ? 
;
_space_group_IT_number 2
_symmetry_cell_setting triclinic
_symmetry_space_group_name_Hall '-P 1'
_symmetry_space_group_name_H-M 'P -1'
_atom_sites_solution_hydrogens geom
_atom_sites_solution_primary direct
_atom_sites_solution_secondary difmap
_audit_creation_method SHELXL-97
_cell_angle_alpha 80.702(3)
_cell_angle_beta 85.600(3)
_cell_angle_gamma 71.974(3)
_cell_formula_units_Z 2
_cell_length_a 9.1438(7)
_cell_length_b 12.6924(10)
_cell_length_c 13.4939(11)
_cell_measurement_reflns_used 4311
_cell_measurement_temperature 123(2)
_cell_measurement_theta_max 30.37
_cell_measurement_theta_min 2.76
_cell_volume 1469.0(2)
_computing_cell_refinement 'HKL Scalepack (Otwinowski & Minor 1997)'
_computing_data_collection 'HKL Denzo and Scalepack (Otwinowski & Minor 1997)'
_computing_data_reduction 'HKL Denzo and Scalepack (Otwinowski & Minor 1997)'
_computing_molecular_graphics 'DIAMOND (Brandenburg, 1999)'
_computing_publication_material 'SHELXL97 (Sheldrick, 1997)'
_computing_structure_refinement 'SHELXL-97 (Sheldrick, 1997)'
_computing_structure_solution 'SHELXS-97 (Sheldrick, 1990)'
_diffrn_ambient_temperature 123(2)
_diffrn_measured_fraction_theta_full 0.983
_diffrn_measured_fraction_theta_max 0.983
_diffrn_measurement_device_type 'Nonius KappaCCD'
_diffrn_measurement_method ccd
_diffrn_radiation_monochromator graphite
_diffrn_radiation_source 'fine-focus sealed tube'
_diffrn_radiation_type MoK\a
_diffrn_radiation_wavelength 0.71073
_diffrn_reflns_av_R_equivalents 0.0701
_diffrn_reflns_av_sigmaI/netI 0.0604
_diffrn_reflns_limit_h_max 11
_diffrn_reflns_limit_h_min -11
_diffrn_reflns_limit_k_max 16
_diffrn_reflns_limit_k_min -15
_diffrn_reflns_limit_l_max 17
_diffrn_reflns_limit_l_min 0
_diffrn_reflns_number 48243
_diffrn_reflns_theta_full 27.00
_diffrn_reflns_theta_max 27.00
_diffrn_reflns_theta_min 2.45
_exptl_absorpt_coefficient_mu 4.106
_exptl_absorpt_correction_T_max 0.7347
_exptl_absorpt_correction_T_min 0.4653
_exptl_absorpt_correction_type multi-scan
_exptl_absorpt_process_details
;
R.H. Blessing, Acta Cryst. (1995), A51, 33-38
;
_exptl_crystal_colour colourless
_exptl_crystal_density_diffrn 1.563
_exptl_crystal_density_method 'not measured'
_exptl_crystal_description plate
_exptl_crystal_F_000 692
_exptl_crystal_size_max 0.22
_exptl_crystal_size_mid 0.18
_exptl_crystal_size_min 0.08
_refine_diff_density_max 3.435
_refine_diff_density_min -2.037
_refine_diff_density_rms 0.257
_refine_ls_extinction_method none
_refine_ls_goodness_of_fit_ref 1.086
_refine_ls_hydrogen_treatment mixed
_refine_ls_matrix_type full
_refine_ls_number_parameters 317
_refine_ls_number_reflns 6310
_refine_ls_number_restraints 0
_refine_ls_restrained_S_all 1.086
_refine_ls_R_factor_all 0.0838
_refine_ls_R_factor_gt 0.0544
_refine_ls_shift/su_max 0.009
_refine_ls_shift/su_mean 0.000
_refine_ls_structure_factor_coef Fsqd
_refine_ls_weighting_details 'calc w=1/[\s^2^(Fo^2^)+(0.0000P)^2^+22.9626P] where P=(Fo^2^+2Fc^2^)/3'
_refine_ls_weighting_scheme calc
_refine_ls_wR_factor_gt 0.1136
_refine_ls_wR_factor_ref 0.1339
_reflns_number_gt 5094
_reflns_number_total 6310
_reflns_threshold_expression >2sigma(I)
_cod_data_source_file c4cc06084a2.cif
_cod_data_source_block 2864
_cod_database_code 7115768

loop_
_symmetry_equiv_pos_as_xyz
'x, y, z'
'-x, -y, -z'

loop_
_atom_site_label
_atom_site_type_symbol
_atom_site_fract_x
_atom_site_fract_y
_atom_site_fract_z
_atom_site_U_iso_or_equiv
_atom_site_adp_type
_atom_site_occupancy
_atom_site_symmetry_multiplicity
_atom_site_calc_flag
_atom_site_refinement_flags
C1 C 1.1484(10) 0.8434(6) 0.7202(6) 0.0179(17) Uani 1 1 d .
H1A H 1.0830 0.8996 0.6681 0.021 Uiso 1 1 calc R
C2 C 1.4284(12) 0.7615(10) 0.5744(8) 0.043(3) Uani 1 1 d .
H2A H 1.3820 0.8058 0.5119 0.052 Uiso 1 1 calc R
H2B H 1.4026 0.6910 0.5867 0.052 Uiso 1 1 calc R
H2C H 1.5404 0.7455 0.5686 0.052 Uiso 1 1 calc R
C3 C 1.4856(12) 0.7761(8) 0.7867(7) 0.033(2) Uani 1 1 d .
H3A H 1.4773 0.7011 0.8115 0.040 Uiso 1 1 calc R
H3B H 1.4589 0.8218 0.8412 0.040 Uiso 1 1 calc R
H3C H 1.5913 0.7701 0.7624 0.040 Uiso 1 1 calc R
C4 C 1.3501(13) 0.9889(9) 0.6385(9) 0.043(3) Uani 1 1 d .
H4A H 1.3816 1.0190 0.6930 0.052 Uiso 1 1 calc R
H4B H 1.2461 1.0345 0.6185 0.052 Uiso 1 1 calc R
H4C H 1.4218 0.9908 0.5808 0.052 Uiso 1 1 calc R
C5 C 1.1363(17) 1.0218(9) 0.8542(9) 0.052(3) Uani 1 1 d .
H5A H 1.0932 1.0822 0.7995 0.063 Uiso 1 1 calc R
H5B H 1.2489 1.0011 0.8498 0.063 Uiso 1 1 calc R
H5C H 1.0998 1.0475 0.9189 0.063 Uiso 1 1 calc R
C6 C 1.1501(13) 0.7868(8) 0.9526(7) 0.032(2) Uani 1 1 d .
H6A H 1.2603 0.7512 0.9410 0.039 Uiso 1 1 calc R
H6B H 1.0961 0.7301 0.9604 0.039 Uiso 1 1 calc R
H6C H 1.1345 0.8218 1.0137 0.039 Uiso 1 1 calc R
C7 C 0.8623(14) 0.9474(9) 0.8489(8) 0.045(3) Uani 1 1 d .
H7A H 0.8206 0.8851 0.8481 0.054 Uiso 1 1 calc R
H7B H 0.8257 1.0046 0.7908 0.054 Uiso 1 1 calc R
H7C H 0.8280 0.9800 0.9108 0.054 Uiso 1 1 calc R
C8 C 0.8599(11) 0.7082(7) 0.4340(7) 0.029(2) Uani 1 1 d .
C9 C 0.8752(12) 0.6050(8) 0.6406(7) 0.032(2) Uani 1 1 d .
C10 C 0.8128(10) 0.8443(8) 0.5990(7) 0.028(2) Uani 1 1 d .
C11 C 1.0691(11) 0.8197(7) 0.4631(7) 0.031(2) Uani 1 1 d .
C12 C 1.1649(12) 0.5786(7) 0.5243(7) 0.028(2) Uani 1 1 d .
C13 C 1.2464(13) 0.3648(7) 0.8837(8) 0.033(2) Uani 1 1 d .
C14 C 1.3042(15) 0.2375(8) 0.9113(9) 0.046(3) Uani 1 1 d .
H14A H 1.2582 0.2158 0.9773 0.055 Uiso 1 1 calc R
H14B H 1.2695 0.2026 0.8608 0.055 Uiso 1 1 calc R
C15 C 1.4781(15) 0.1930(8) 0.9165(9) 0.048(3) Uani 1 1 d .
H15A H 1.5101 0.1102 0.9317 0.057 Uiso 1 1 calc R
H15B H 1.5127 0.2220 0.9713 0.057 Uiso 1 1 calc R
C16 C 1.5537(13) 0.2281(8) 0.8174(8) 0.039(3) Uani 1 1 d .
H16A H 1.5261 0.1928 0.7644 0.047 Uiso 1 1 calc R
H16B H 1.6668 0.1993 0.8239 0.047 Uiso 1 1 calc R
C17 C 1.5077(11) 0.3553(7) 0.7843(7) 0.029(2) Uani 1 1 d .
C18 C 1.0794(15) 0.4018(10) 0.8558(10) 0.052(3) Uani 1 1 d .
H18A H 1.0168 0.3828 0.9142 0.062 Uiso 1 1 calc R
H18B H 1.0676 0.3636 0.8007 0.062 Uiso 1 1 calc R
H18C H 1.0454 0.4829 0.8345 0.062 Uiso 1 1 calc R
C19 C 1.2616(17) 0.4259(9) 0.9699(8) 0.054(4) Uani 1 1 d .
H19A H 1.3672 0.3973 0.9936 0.065 Uiso 1 1 calc R
H19B H 1.1903 0.4130 1.0253 0.065 Uiso 1 1 calc R
H19C H 1.2368 0.5064 0.9459 0.065 Uiso 1 1 calc R
C20 C 1.5514(14) 0.3827(10) 0.6743(9) 0.048(3) Uani 1 1 d .
H20A H 1.5045 0.3455 0.6332 0.057 Uiso 1 1 calc R
H20B H 1.6635 0.3565 0.6652 0.057 Uiso 1 1 calc R
H20C H 1.5141 0.4639 0.6535 0.057 Uiso 1 1 calc R
C21 C 1.5770(15) 0.4150(9) 0.8479(9) 0.044(3) Uani 1 1 d .
H21A H 1.6870 0.3998 0.8312 0.053 Uiso 1 1 calc R
H21B H 1.5630 0.3879 0.9192 0.053 Uiso 1 1 calc R
H21C H 1.5256 0.4958 0.8346 0.053 Uiso 1 1 calc R
F F 0.9853(7) 0.7066(5) 0.8006(4) 0.0375(14) Uani 1 1 d .
O1 O 1.2503(8) 0.6179(5) 0.7478(5) 0.0290(15) Uani 1 1 d .
O2 O 0.7929(10) 0.7071(6) 0.3670(5) 0.047(2) Uani 1 1 d .
O3 O 0.8166(10) 0.5467(7) 0.6870(6) 0.048(2) Uani 1 1 d .
O4 O 0.7279(8) 0.9193(6) 0.6270(6) 0.0431(18) Uani 1 1 d .
O5 O 1.1135(9) 0.8852(6) 0.4092(6) 0.050(2) Uani 1 1 d .
O6 O 1.2716(9) 0.5062(6) 0.5144(6) 0.0437(18) Uani 1 1 d .
P P 1.1146(3) 0.71139(18) 0.70827(18) 0.0253(5) Uani 1 1 d .
Si1 Si 1.3515(3) 0.8428(2) 0.6821(2) 0.0282(6) Uani 1 1 d .
Si2 Si 1.0727(4) 0.8958(2) 0.8431(2) 0.0340(7) Uani 1 1 d .
W W 0.97949(5) 0.70989(3) 0.55293(3) 0.02491(13) Uani 1 1 d .
N N 1.3326(10) 0.3992(6) 0.7900(6) 0.0252(18) Uani 1 1 d .
H22 H 1.304(13) 0.378(9) 0.746(8) 0.04(3) Uiso 1 1 d .
H23 H 1.298(15) 0.477(11) 0.775(9) 0.06(4) Uiso 1 1 d .

loop_
_atom_site_aniso_label
_atom_site_aniso_U_11
_atom_site_aniso_U_22
_atom_site_aniso_U_33
_atom_site_aniso_U_23
_atom_site_aniso_U_13
_atom_site_aniso_U_12
C1 0.023(5) 0.012(4) 0.019(4) -0.001(3) 0.000(3) -0.006(3)
C2 0.026(5) 0.061(7) 0.046(6) -0.022(6) 0.006(5) -0.010(5)
C3 0.031(6) 0.035(5) 0.031(5) 0.006(4) -0.009(4) -0.009(5)
C4 0.037(6) 0.039(6) 0.053(7) 0.003(5) 0.002(5) -0.016(5)
C5 0.081(11) 0.045(7) 0.041(7) -0.018(5) 0.009(6) -0.030(7)
C6 0.034(7) 0.037(5) 0.022(5) -0.001(4) -0.003(4) -0.008(5)
C7 0.046(8) 0.037(6) 0.035(6) -0.005(5) 0.011(5) 0.008(5)
C8 0.028(5) 0.020(4) 0.038(5) 0.007(4) 0.001(4) -0.013(4)
C9 0.033(6) 0.038(5) 0.027(5) 0.001(4) -0.005(4) -0.017(5)
C10 0.012(4) 0.033(5) 0.034(5) 0.004(4) -0.007(4) -0.004(4)
C11 0.030(5) 0.018(4) 0.042(6) 0.003(4) -0.012(4) -0.006(4)
C12 0.041(6) 0.020(4) 0.027(5) 0.001(4) 0.005(4) -0.018(4)
C13 0.039(7) 0.016(4) 0.041(6) -0.003(4) 0.006(5) -0.004(4)
C14 0.060(9) 0.017(5) 0.052(7) 0.012(4) -0.006(6) -0.009(5)
C15 0.067(10) 0.015(5) 0.052(7) 0.010(4) -0.009(6) -0.006(5)
C16 0.038(7) 0.020(5) 0.052(7) -0.004(4) -0.013(5) 0.005(5)
C17 0.023(5) 0.023(4) 0.035(5) 0.000(4) -0.007(4) 0.001(4)
C18 0.053(9) 0.040(6) 0.058(8) 0.002(5) 0.011(6) -0.016(6)
C19 0.084(11) 0.035(6) 0.033(6) -0.002(5) 0.006(6) -0.007(6)
C20 0.034(6) 0.045(6) 0.052(7) -0.004(5) 0.006(5) 0.000(5)
C21 0.049(8) 0.032(5) 0.054(7) 0.001(5) -0.020(6) -0.015(5)
F 0.043(4) 0.033(3) 0.034(3) -0.001(2) 0.004(3) -0.012(3)
O1 0.038(4) 0.015(3) 0.032(4) -0.004(3) -0.010(3) -0.002(3)
O2 0.067(6) 0.048(4) 0.037(4) -0.001(3) -0.026(4) -0.030(4)
O3 0.056(5) 0.054(5) 0.043(4) 0.004(4) 0.002(4) -0.035(4)
O4 0.027(4) 0.032(4) 0.063(5) -0.010(4) -0.004(4) 0.005(3)
O5 0.050(5) 0.048(4) 0.055(5) 0.028(4) -0.015(4) -0.034(4)
O6 0.043(5) 0.027(4) 0.052(5) -0.008(3) 0.006(4) 0.001(4)
P 0.0308(14) 0.0159(10) 0.0307(13) -0.0027(9) -0.0110(10) -0.0071(10)
Si1 0.0218(13) 0.0289(13) 0.0293(14) 0.0049(10) -0.0028(11) -0.0053(11)
Si2 0.0401(19) 0.0332(14) 0.0225(13) -0.0033(11) 0.0022(12) -0.0031(13)
W 0.0297(2) 0.02374(18) 0.0246(2) -0.00089(14) -0.00809(14) -0.01238(14)
N 0.036(5) 0.014(4) 0.028(4) -0.003(3) -0.010(4) -0.008(3)

loop_
_atom_type_symbol
_atom_type_description
_atom_type_scat_dispersion_real
_atom_type_scat_dispersion_imag
_atom_type_scat_source
C C 0.0033 0.0016 'International Tables Vol C Tables 4.2.6.8 and 6.1.1.4'
H H 0.0000 0.0000 'International Tables Vol C Tables 4.2.6.8 and 6.1.1.4'
F F 0.0171 0.0103 'International Tables Vol C Tables 4.2.6.8 and 6.1.1.4'
N N 0.0061 0.0033 'International Tables Vol C Tables 4.2.6.8 and 6.1.1.4'
O O 0.0106 0.0060 'International Tables Vol C Tables 4.2.6.8 and 6.1.1.4'
P P 0.1023 0.0942 'International Tables Vol C Tables 4.2.6.8 and 6.1.1.4'
Si Si 0.0817 0.0704 'International Tables Vol C Tables 4.2.6.8 and 6.1.1.4'
W W -0.8490 6.8722 'International Tables Vol C Tables 4.2.6.8 and 6.1.1.4'

loop_
_geom_angle_atom_site_label_1
_geom_angle_atom_site_label_2
_geom_angle_atom_site_label_3
_geom_angle
P C1 Si1 112.4(4)
P C1 Si2 113.4(4)
Si1 C1 Si2 115.8(4)
P C1 H1A 104.6
Si1 C1 H1A 104.6
Si2 C1 H1A 104.6
Si1 C2 H2A 109.5
Si1 C2 H2B 109.5
H2A C2 H2B 109.5
Si1 C2 H2C 109.5
H2A C2 H2C 109.5
H2B C2 H2C 109.5
Si1 C3 H3A 109.5
Si1 C3 H3B 109.5
H3A C3 H3B 109.5
Si1 C3 H3C 109.5
H3A C3 H3C 109.5
H3B C3 H3C 109.5
Si1 C4 H4A 109.5
Si1 C4 H4B 109.5
H4A C4 H4B 109.5
Si1 C4 H4C 109.5
H4A C4 H4C 109.5
H4B C4 H4C 109.5
Si2 C5 H5A 109.5
Si2 C5 H5B 109.5
H5A C5 H5B 109.5
Si2 C5 H5C 109.5
H5A C5 H5C 109.5
H5B C5 H5C 109.5
Si2 C6 H6A 109.5
Si2 C6 H6B 109.5
H6A C6 H6B 109.5
Si2 C6 H6C 109.5
H6A C6 H6C 109.5
H6B C6 H6C 109.5
Si2 C7 H7A 109.5
Si2 C7 H7B 109.5
H7A C7 H7B 109.5
Si2 C7 H7C 109.5
H7A C7 H7C 109.5
H7B C7 H7C 109.5
O2 C8 W 179.8(11)
O3 C9 W 178.4(8)
O4 C10 W 175.9(8)
O5 C11 W 176.6(8)
O6 C12 W 175.3(8)
C18 C13 N 105.5(9)
C18 C13 C14 110.2(9)
N C13 C14 109.0(8)
C18 C13 C19 108.4(10)
N C13 C19 111.0(9)
C14 C13 C19 112.4(9)
C15 C14 C13 112.5(9)
C15 C14 H14A 109.1
C13 C14 H14A 109.1
C15 C14 H14B 109.1
C13 C14 H14B 109.1
H14A C14 H14B 107.8
C14 C15 C16 110.8(9)
C14 C15 H15A 109.5
C16 C15 H15A 109.5
C14 C15 H15B 109.5
C16 C15 H15B 109.5
H15A C15 H15B 108.1
C15 C16 C17 114.0(9)
C15 C16 H16A 108.7
C17 C16 H16A 108.7
C15 C16 H16B 108.7
C17 C16 H16B 108.7
H16A C16 H16B 107.6
C21 C17 C20 109.7(9)
C21 C17 N 110.4(8)
C20 C17 N 105.2(8)
C21 C17 C16 113.0(8)
C20 C17 C16 110.9(8)
N C17 C16 107.3(8)
C13 C18 H18A 109.5
C13 C18 H18B 109.5
H18A C18 H18B 109.5
C13 C18 H18C 109.5
H18A C18 H18C 109.5
H18B C18 H18C 109.5
C13 C19 H19A 109.5
C13 C19 H19B 109.5
H19A C19 H19B 109.5
C13 C19 H19C 109.5
H19A C19 H19C 109.5
H19B C19 H19C 109.5
C17 C20 H20A 109.5
C17 C20 H20B 109.5
H20A C20 H20B 109.5
C17 C20 H20C 109.5
H20A C20 H20C 109.5
H20B C20 H20C 109.5
C17 C21 H21A 109.5
C17 C21 H21B 109.5
H21A C21 H21B 109.5
C17 C21 H21C 109.5
H21A C21 H21C 109.5
H21B C21 H21C 109.5
O1 P F 101.5(4)
O1 P C1 108.1(4)
F P C1 100.1(3)
O1 P W 122.8(3)
F P W 104.3(2)
C1 P W 116.1(3)
C4 Si1 C3 111.6(5)
C4 Si1 C2 107.2(5)
C3 Si1 C2 106.4(5)
C4 Si1 C1 108.3(4)
C3 Si1 C1 111.6(4)
C2 Si1 C1 111.7(4)
C7 Si2 C6 111.6(5)
C7 Si2 C1 112.0(5)
C6 Si2 C1 111.3(4)
C7 Si2 C5 104.7(6)
C6 Si2 C5 107.4(5)
C1 Si2 C5 109.6(5)
C8 W C11 87.4(4)
C8 W C12 95.4(4)
C11 W C12 91.4(4)
C8 W C9 90.2(4)
C11 W C9 176.3(4)
C12 W C9 91.6(4)
C8 W C10 93.4(4)
C11 W C10 88.1(4)
C12 W C10 171.2(4)
C9 W C10 89.3(4)
C8 W P 176.5(3)
C11 W P 95.4(3)
C12 W P 86.7(3)
C9 W P 86.9(3)
C10 W P 84.6(2)
C13 N C17 119.8(8)
C13 N H22 106(8)
C17 N H22 106(8)
C13 N H23 108(8)
C17 N H23 111(8)
H22 N H23 105(10)

loop_
_geom_bond_atom_site_label_1
_geom_bond_atom_site_label_2
_geom_bond_distance
C1 P 1.828(7)
C1 Si1 1.888(9)
C1 Si2 1.889(8)
C1 H1A 1.0000
C2 Si1 1.884(10)
C2 H2A 0.9800
C2 H2B 0.9800
C2 H2C 0.9800
C3 Si1 1.857(9)
C3 H3A 0.9800
C3 H3B 0.9800
C3 H3C 0.9800
C4 Si1 1.849(10)
C4 H4A 0.9800
C4 H4B 0.9800
C4 H4C 0.9800
C5 Si2 1.893(11)
C5 H5A 0.9800
C5 H5B 0.9800
C5 H5C 0.9800
C6 Si2 1.869(10)
C6 H6A 0.9800
C6 H6B 0.9800
C6 H6C 0.9800
C7 Si2 1.830(12)
C7 H7A 0.9800
C7 H7B 0.9800
C7 H7C 0.9800
C8 O2 1.135(11)
C8 W 2.016(10)
C9 O3 1.127(11)
C9 W 2.045(10)
C10 O4 1.124(11)
C10 W 2.051(10)
C11 O5 1.163(11)
C11 W 2.023(9)
C12 O6 1.131(11)
C12 W 2.039(10)
C13 C18 1.510(16)
C13 N 1.514(13)
C13 C14 1.528(12)
C13 C19 1.536(14)
C14 C15 1.517(17)
C14 H14A 0.9900
C14 H14B 0.9900
C15 C16 1.523(16)
C15 H15A 0.9900
C15 H15B 0.9900
C16 C17 1.536(12)
C16 H16A 0.9900
C16 H16B 0.9900
C17 C21 1.517(13)
C17 C20 1.521(14)
C17 N 1.524(13)
C18 H18A 0.9800
C18 H18B 0.9800
C18 H18C 0.9800
C19 H19A 0.9800
C19 H19B 0.9800
C19 H19C 0.9800
C20 H20A 0.9800
C20 H20B 0.9800
C20 H20C 0.9800
C21 H21A 0.9800
C21 H21B 0.9800
C21 H21C 0.9800
F P 1.658(6)
O1 P 1.489(6)
P W 2.519(2)
N H22 0.79(11)
N H23 0.93(13)

loop_
_geom_torsion_atom_site_label_1
_geom_torsion_atom_site_label_2
_geom_torsion_atom_site_label_3
_geom_torsion_atom_site_label_4
_geom_torsion
C18 C13 C14 C15 166.7(10)
N C13 C14 C15 51.3(12)
C19 C13 C14 C15 -72.3(13)
C13 C14 C15 C16 -56.8(12)
C14 C15 C16 C17 57.1(12)
C15 C16 C17 C21 71.7(13)
C15 C16 C17 C20 -164.7(10)
C15 C16 C17 N -50.3(11)
Si1 C1 P O1 42.8(5)
Si2 C1 P O1 -90.9(5)
Si1 C1 P F 148.6(4)
Si2 C1 P F 14.9(5)
Si1 C1 P W -99.8(4)
Si2 C1 P W 126.5(4)
P C1 Si1 C4 153.2(5)
Si2 C1 Si1 C4 -74.3(6)
P C1 Si1 C3 -83.6(5)
Si2 C1 Si1 C3 48.9(6)
P C1 Si1 C2 35.4(6)
Si2 C1 Si1 C2 167.9(5)
P C1 Si2 C7 -71.6(6)
Si1 C1 Si2 C7 156.4(5)
P C1 Si2 C6 54.1(6)
Si1 C1 Si2 C6 -77.9(6)
P C1 Si2 C5 172.8(6)
Si1 C1 Si2 C5 40.7(7)
O2 C8 W C11 93(100)
O2 C8 W C12 2(100)
O2 C8 W C9 -89(100)
O2 C8 W C10 -179(100)
O2 C8 W P -124(100)
O5 C11 W C8 37(15)
O5 C11 W C12 132(15)
O5 C11 W C9 -11(20)
O5 C11 W C10 -56(15)
O5 C11 W P -141(15)
O6 C12 W C8 -175(10)
O6 C12 W C11 98(10)
O6 C12 W C9 -85(10)
O6 C12 W C10 11(11)
O6 C12 W P 2(10)
O3 C9 W C8 14(37)
O3 C9 W C11 62(39)
O3 C9 W C12 -81(37)
O3 C9 W C10 108(37)
O3 C9 W P -168(37)
O4 C10 W C8 -155(12)
O4 C10 W C11 -68(12)
O4 C10 W C12 19(14)
O4 C10 W C9 114(12)
O4 C10 W P 27(12)
O1 P W C8 114(4)
F P W C8 -1(4)
C1 P W C8 -110(4)
O1 P W C11 -104.3(4)
F P W C11 141.5(3)
C1 P W C11 32.4(4)
O1 P W C12 -13.2(4)
F P W C12 -127.4(3)
C1 P W C12 123.4(4)
O1 P W C9 78.5(5)
F P W C9 -35.7(4)
C1 P W C9 -144.8(4)
O1 P W C10 168.1(4)
F P W C10 53.9(3)
C1 P W C10 -55.2(4)
C18 C13 N C17 -168.3(8)
C14 C13 N C17 -49.9(11)
C19 C13 N C17 74.5(11)
C21 C17 N C13 -74.9(10)
C20 C17 N C13 166.9(8)
C16 C17 N C13 48.7(10)
